data_2222081
loop_
_publ_author_name
'Akkurt, Mehmet'
'Karaca, Selvi'
'Bogdanov, Milen G.'
'Kandinska, Meglena I.'
'B\"uy\"ukg\"ung\"or, Orhan'

_publ_section_title
;Methyl
 <i>trans</i>-(+-)-1-oxo-2-phenethyl-3-(thiophen-2-yl)-1,2,3,4-tetrahydroisoquinoline-4-carboxylate
;
_journal_coeditor_code IS2413
_journal_issue 6
_journal_name_full 'Acta Crystallographica Section E'
_journal_page_first o1287
_journal_page_last o1288
_journal_paper_doi 10.1107/S1600536809017383
_journal_volume 65
_journal_year 2009
_chemical_formula_iupac 'C23 H21 N O3 S'
_chemical_formula_moiety 'C23 H21 N O3 S'
_chemical_formula_sum 'C23 H21 N O3 S'
_chemical_formula_weight 391.48
_chemical_name_systematic
;
Methyl
<i>trans</i>-(+-)-1-oxo-2-phenethyl-3-(thiophen-2-yl)-1,2,3,4-
tetrahydroisoquinoline-4-carboxylate
;
_space_group_IT_number 14
_symmetry_cell_setting monoclinic
_symmetry_space_group_name_Hall '-P 2ybc'
_symmetry_space_group_name_H-M 'P 1 21/c 1'
_atom_sites_solution_hydrogens geom
_atom_sites_solution_primary direct
_atom_sites_solution_secondary difmap
_cell_angle_alpha 90
_cell_angle_beta 105.472(3)
_cell_angle_gamma 90
_cell_formula_units_Z 4
_cell_length_a 8.8841(3)
_cell_length_b 30.7095(13)
_cell_length_c 7.5757(3)
_cell_measurement_reflns_used 17858
_cell_measurement_temperature 296
_cell_measurement_theta_max 26.77
_cell_measurement_theta_min 1.33
_cell_volume 1991.95(14)
_computing_cell_refinement 'X-AREA (Stoe & Cie, 2002)'
_computing_data_collection 'X-AREA (Stoe & Cie, 2002)'
_computing_data_reduction 'X-RED32 (Stoe & Cie, 2002)'
_computing_molecular_graphics 'ORTEP-3 for Windows (Farrugia, 1997)'
_computing_publication_material 'WinGX (Farrugia, 1999)'
_computing_structure_refinement 'SHELXL97 (Sheldrick, 2008)'
_computing_structure_solution 'SIR-97 (Altomare <i>et al.</i>,  1999)'
_diffrn_ambient_temperature 296
_diffrn_detector_area_resol_mean 6.67
_diffrn_measured_fraction_theta_full 0.990
_diffrn_measured_fraction_theta_max 0.990
_diffrn_measurement_device '2-circle goniometer'
_diffrn_measurement_device_type 'Stoe IPDS 2'
_diffrn_measurement_method \w
_diffrn_radiation_monochromator 'plane graphite'
_diffrn_radiation_type 'Mo K\a'
_diffrn_radiation_wavelength 0.71073
_diffrn_reflns_av_R_equivalents 0.0362
_diffrn_reflns_av_sigmaI/netI 0.0255
_diffrn_reflns_limit_h_max 10
_diffrn_reflns_limit_h_min -10
_diffrn_reflns_limit_k_max 38
_diffrn_reflns_limit_k_min -38
_diffrn_reflns_limit_l_max 9
_diffrn_reflns_limit_l_min -9
_diffrn_reflns_number 13399
_diffrn_reflns_reduction_process
;
;
_diffrn_reflns_theta_full 26.25
_diffrn_reflns_theta_max 26.25
_diffrn_reflns_theta_min 1.33
_exptl_absorpt_coefficient_mu 0.186
_exptl_absorpt_correction_T_max 0.960
_exptl_absorpt_correction_T_min 0.889
_exptl_absorpt_correction_type integration
_exptl_absorpt_process_details '(X-RED32; Stoe & Cie, 2002)'
_exptl_crystal_colour colourless
_exptl_crystal_density_diffrn 1.305
_exptl_crystal_density_method 'Not measured'
_exptl_crystal_description block
_exptl_crystal_F_000 824
_exptl_crystal_size_max 0.650
_exptl_crystal_size_mid 0.470
_exptl_crystal_size_min 0.220
_refine_diff_density_max 0.323
_refine_diff_density_min -0.225
_refine_ls_extinction_method none
_refine_ls_goodness_of_fit_ref 1.041
_refine_ls_hydrogen_treatment constr
_refine_ls_matrix_type full
_refine_ls_number_parameters 273
_refine_ls_number_reflns 3986
_refine_ls_number_restraints 36
_refine_ls_restrained_S_all 1.047
_refine_ls_R_factor_all 0.0616
_refine_ls_R_factor_gt 0.0479
_refine_ls_shift/su_max 0.000
_refine_ls_shift/su_mean 0.000
_refine_ls_structure_factor_coef Fsqd
_refine_ls_weighting_details 'calc w = 1/[\s^2^(Fo^2^)+(0.0696P)^2^+0.3150P] where P=(Fo^2^+2Fc^2^)/3'
_refine_ls_weighting_scheme calc
_refine_ls_wR_factor_gt 0.1286
_refine_ls_wR_factor_ref 0.1366
_reflns_number_gt 3154
_reflns_number_total 3986
_reflns_threshold_expression I>2\s(I)
_cod_data_source_file is2413.cif
_cod_data_source_block I
_cod_original_sg_symbol_H-M 'P 21/c'
_cod_database_code 2222081
_cod_database_fobs_code 2222081

loop_
_symmetry_equiv_pos_site_id
_symmetry_equiv_pos_as_xyz
1 x,y,z
2 -x,1/2+y,1/2-z
3 -x,-y,-z
4 x,1/2-y,1/2+z

loop_
_atom_site_aniso_label
_atom_site_aniso_U_11
_atom_site_aniso_U_22
_atom_site_aniso_U_33
_atom_site_aniso_U_12
_atom_site_aniso_U_13
_atom_site_aniso_U_23
S1A 0.0741(9) 0.0596(5) 0.0629(8) 0.0032(4) 0.0084(6) -0.0080(4)
O1 0.0754(9) 0.1048(11) 0.0480(7) 0.0044(8) 0.0169(6) -0.0042(7)
O2 0.1119(14) 0.0757(10) 0.1406(16) 0.0198(9) 0.0672(13) 0.0246(11)
O3 0.1201(14) 0.0686(9) 0.1341(15) 0.0215(9) 0.0780(13) 0.0070(9)
N1 0.0536(8) 0.0661(9) 0.0515(8) -0.0010(7) 0.0186(7) -0.0004(6)
C1 0.0504(9) 0.0610(10) 0.0527(9) 0.0077(8) 0.0143(7) 0.0026(8)
C2 0.0594(11) 0.0758(12) 0.0622(11) 0.0094(9) 0.0231(9) 0.0077(9)
C3 0.0590(12) 0.0774(13) 0.0877(15) 0.0054(10) 0.0309(11) 0.0170(11)
C4 0.0544(11) 0.0699(12) 0.0913(15) -0.0040(9) 0.0142(10) 0.0013(11)
C5 0.0591(11) 0.0673(11) 0.0670(11) -0.0009(9) 0.0111(9) -0.0068(9)
C6 0.0516(9) 0.0590(9) 0.0529(9) 0.0039(7) 0.0131(7) -0.0001(7)
C7 0.0572(10) 0.0628(10) 0.0505(9) 0.0053(8) 0.0146(8) -0.0006(8)
C8 0.0514(10) 0.0591(10) 0.0532(9) -0.0018(8) 0.0133(8) -0.0052(7)
C9 0.0557(10) 0.0636(10) 0.0499(9) 0.0058(8) 0.0144(8) -0.0057(8)
C10 0.0642(12) 0.0695(11) 0.0599(11) 0.0055(9) 0.0211(9) -0.0057(9)
C11 0.153(3) 0.0759(16) 0.143(3) 0.0394(17) 0.084(2) 0.0159(16)
C12 0.0473(9) 0.0595(10) 0.0538(10) -0.0009(7) 0.0155(8) -0.0058(8)
C13A 0.082(4) 0.076(3) 0.066(5) -0.003(2) 0.020(3) -0.023(3)
C14 0.0747(14) 0.0902(15) 0.0677(13) 0.0139(12) 0.0170(11) 0.0108(11)
C15 0.0753(13) 0.0624(11) 0.0917(15) 0.0072(10) 0.0300(12) 0.0033(11)
C16 0.0637(12) 0.0669(11) 0.0694(12) -0.0003(9) 0.0320(10) 0.0008(9)
C17 0.1019(18) 0.0666(12) 0.0921(16) 0.0002(11) 0.0537(14) 0.0013(11)
C18 0.0757(13) 0.0521(9) 0.0756(12) -0.0051(9) 0.0342(11) 0.0001(9)
C19 0.0792(15) 0.0727(13) 0.0976(16) 0.0014(11) 0.0316(13) 0.0182(12)
C20 0.0753(15) 0.0828(15) 0.135(2) -0.0008(12) 0.0510(16) 0.0135(16)
C21 0.105(2) 0.0768(14) 0.111(2) -0.0185(14) 0.0625(17) 0.0020(14)
C22 0.111(2) 0.0696(13) 0.0735(14) -0.0183(13) 0.0308(13) 0.0041(11)
C23 0.0760(13) 0.0611(11) 0.0788(13) -0.0049(10) 0.0220(11) 0.0003(10)
S1B 0.0739(16) 0.0672(17) 0.057(2) 0.0128(13) 0.0078(14) -0.0085(15)
C13B 0.061(6) 0.167(16) 0.062(8) -0.032(7) -0.009(5) 0.011(8)

loop_
_atom_site_type_symbol
_atom_site_label
_atom_site_fract_x
_atom_site_fract_y
_atom_site_fract_z
_atom_site_U_iso_or_equiv
_atom_site_thermal_displace_type
_atom_site_calc_flag
_atom_site_refinement_flags
_atom_site_occupancy
S S1A 1.0536(2) 0.02857(4) 0.7180(2) 0.0674(4) Uani . . 0.700(3)
O O1 0.78832(17) 0.09928(5) 0.29160(17) 0.0760(5) Uani . . 1.000
O O2 0.8929(2) 0.20317(6) 0.7118(3) 0.1030(8) Uani . . 1.000
O O3 0.7137(2) 0.19259(5) 0.8557(3) 0.0992(7) Uani . . 1.000
N N1 0.96104(17) 0.11653(5) 0.5600(2) 0.0562(5) Uani . . 1.000
C C1 0.7254(2) 0.10320(6) 0.7433(2) 0.0546(5) Uani . . 1.000
C C2 0.6148(2) 0.09167(7) 0.8347(3) 0.0645(7) Uani . . 1.000
C C3 0.4866(2) 0.06686(7) 0.7463(3) 0.0725(8) Uani . . 1.000
C C4 0.4676(2) 0.05369(7) 0.5666(3) 0.0729(7) Uani . . 1.000
C C5 0.5759(2) 0.06508(7) 0.4751(3) 0.0656(6) Uani . . 1.000
C C6 0.7055(2) 0.08982(6) 0.5626(2) 0.0547(5) Uani . . 1.000
C C7 0.8209(2) 0.10222(6) 0.4600(2) 0.0568(6) Uani . . 1.000
C C8 1.0051(2) 0.11775(6) 0.7606(2) 0.0547(6) Uani . . 1.000
C C9 0.8651(2) 0.13115(6) 0.8298(2) 0.0563(6) Uani . . 1.000
C C10 0.8276(2) 0.17975(7) 0.7885(3) 0.0637(7) Uani . . 1.000
C C11 0.6610(4) 0.23722(9) 0.8144(5) 0.1154(15) Uani . . 1.000
C C12 1.0783(2) 0.07522(6) 0.8414(2) 0.0532(6) Uani . . 1.000
C C13A 1.1728(12) 0.0660(3) 1.0108(10) 0.075(2) Uani . . 0.700(3)
C C14 1.2240(3) 0.02237(8) 1.0421(3) 0.0779(8) Uani . . 1.000
C C15 1.1645(3) 0.00027(7) 0.8887(3) 0.0750(8) Uani . . 1.000
C C16 1.0833(2) 0.12589(7) 0.4683(3) 0.0639(7) Uani . . 1.000
C C17 1.1146(3) 0.17379(7) 0.4507(4) 0.0815(9) Uani . . 1.000
C C18 1.2171(3) 0.18088(6) 0.3240(3) 0.0651(7) Uani . . 1.000
C C19 1.3667(3) 0.16428(7) 0.3613(4) 0.0816(8) Uani . . 1.000
C C20 1.4523(3) 0.16691(8) 0.2327(5) 0.0933(10) Uani . . 1.000
C C21 1.3917(3) 0.18710(8) 0.0716(4) 0.0912(11) Uani . . 1.000
C C22 1.2473(3) 0.20540(7) 0.0333(3) 0.0835(9) Uani . . 1.000
C C23 1.1594(3) 0.20202(7) 0.1584(3) 0.0717(7) Uani . . 1.000
S S1B 1.1881(8) 0.07244(17) 1.0566(8) 0.0679(10) Uani . . 0.300(3)
C C13B 1.076(2) 0.0343(5) 0.7659(19) 0.102(6) Uani . . 0.300(3)
H H3 0.41300 0.05900 0.80780 0.0870 Uiso calc R 1.000
H H4 0.38120 0.03710 0.50790 0.0870 Uiso calc R 1.000
H H2 0.62690 0.10060 0.95500 0.0770 Uiso calc R 1.000
H H8 1.08470 0.14040 0.79880 0.0660 Uiso calc R 1.000
H H9 0.89210 0.12690 0.96280 0.0680 Uiso calc R 1.000
H H5 0.56260 0.05620 0.35450 0.0790 Uiso calc R 1.000
H H11B 0.57080 0.24250 0.85830 0.1730 Uiso calc R 1.000
H H11C 0.63460 0.24170 0.68430 0.1730 Uiso calc R 1.000
H H13A 1.20200 0.08730 1.10100 0.0890 Uiso calc . 0.700(3)
H H14 1.28780 0.01120 1.15050 0.0930 Uiso calc R 1.000
H H15 1.18410 -0.02920 0.87830 0.0900 Uiso calc R 1.000
H H16A 1.05350 0.11310 0.34690 0.0770 Uiso calc R 1.000
H H16B 1.17930 0.11190 0.53610 0.0770 Uiso calc R 1.000
H H17A 1.01640 0.18900 0.40370 0.0980 Uiso calc R 1.000
H H17B 1.16530 0.18560 0.57050 0.0980 Uiso calc R 1.000
H H19 1.41080 0.15120 0.47400 0.0980 Uiso calc R 1.000
H H20 1.55150 0.15470 0.25780 0.1120 Uiso calc R 1.000
H H21 1.44920 0.18850 -0.01430 0.1100 Uiso calc R 1.000
H H22 1.20770 0.22010 -0.07650 0.1000 Uiso calc R 1.000
H H23 1.05990 0.21410 0.13070 0.0860 Uiso calc R 1.000
H H11A 0.74300 0.25690 0.87320 0.1730 Uiso calc R 1.000
H H13B 1.02290 0.02850 0.64490 0.1210 Uiso calc . 0.300(3)

loop_
_atom_type_symbol
_atom_type_description
_atom_type_scat_dispersion_real
_atom_type_scat_dispersion_imag
_atom_type_scat_source
S S 0.1246 0.1234 'International Tables Vol C Tables 4.2.6.8 and 6.1.1.4'
O O 0.0106 0.0060 'International Tables Vol C Tables 4.2.6.8 and 6.1.1.4'
N N 0.0061 0.0033 'International Tables Vol C Tables 4.2.6.8 and 6.1.1.4'
H H 0.0000 0.0000 'International Tables Vol C Tables 4.2.6.8 and 6.1.1.4'
C C 0.0033 0.0016 'International Tables Vol C Tables 4.2.6.8 and 6.1.1.4'

loop_
_exptl_crystal_face_index_h
_exptl_crystal_face_index_k
_exptl_crystal_face_index_l
_exptl_crystal_face_perp_dist
24 17 2 0.4554
-29 3 -15 0.2136
1 -30 15 0.9502
3 26 2 0.3534
7 -26 -3 0.3142
1 19 13 0.6712
-8 25 -5 0.2880
0 -30 -1 0.5620
-3 28 -2 0.3641
-6 23 2 0.5222
-22 -2 -7 0.2866
18 -13 5 0.2436
-1 25 -5 0.5855
0 -20 -11 0.5870
14 10 -3 0.6442

loop_
_geom_angle_atom_site_label_1
_geom_angle_atom_site_label_2
_geom_angle_atom_site_label_3
_geom_angle_site_symmetry_1
_geom_angle_site_symmetry_2
_geom_angle_site_symmetry_3
_geom_angle
_geom_angle_publ_flag
C12 S1A C15 . . . 92.90(12) no
C12 S1B C14 . . . 93.3(3) no
C10 O3 C11 . . . 116.0(2) no
C7 N1 C16 . . . 119.22(15) no
C8 N1 C16 . . . 117.38(15) no
C7 N1 C8 . . . 122.88(15) no
C2 C1 C6 . . . 119.50(17) no
C2 C1 C9 . . . 122.53(15) no
C6 C1 C9 . . . 117.94(15) no
C1 C2 C3 . . . 119.89(19) no
C2 C3 C4 . . . 120.27(18) no
C3 C4 C5 . . . 120.22(19) no
C4 C5 C6 . . . 120.07(19) no
C1 C6 C5 . . . 120.05(17) no
C1 C6 C7 . . . 120.76(16) no
C5 C6 C7 . . . 119.19(15) no
O1 C7 N1 . . . 122.15(17) no
O1 C7 C6 . . . 121.05(16) no
N1 C7 C6 . . . 116.80(13) no
N1 C8 C12 . . . 111.38(14) no
C9 C8 C12 . . . 113.24(14) no
N1 C8 C9 . . . 110.23(14) no
C1 C9 C8 . . . 110.38(14) no
C1 C9 C10 . . . 110.76(15) no
C8 C9 C10 . . . 110.01(15) no
O2 C10 O3 . . . 123.0(2) no
O2 C10 C9 . . . 125.87(19) no
O3 C10 C9 . . . 111.10(17) no
S1A C12 C13A . . . 107.5(4) n
C8 C12 C13A . . . 130.6(4) no
S1A C12 C8 . . . 121.91(12) no
C8 C12 C13B . . . 131.4(6) no
S1B C12 C13B . . . 107.4(7) no
S1B C12 C8 . . . 121.1(2) no
C12 C13A C14 . . . 116.4(6) no
C12 C13B C15 . . . 115.9(10) no
C13A C14 C15 . . . 107.6(4) no
S1B C14 C15 . . . 121.2(3) no
C13B C15 C14 . . . 102.1(6) no
S1A C15 C14 . . . 115.60(18) no
N1 C16 C17 . . . 114.22(18) no
C16 C17 C18 . . . 110.76(19) no
C17 C18 C19 . . . 122.0(2) no
C19 C18 C23 . . . 117.5(2) no
C17 C18 C23 . . . 120.4(2) no
C18 C19 C20 . . . 120.8(3) no
C19 C20 C21 . . . 120.1(3) no
C20 C21 C22 . . . 120.7(3) no
C21 C22 C23 . . . 119.7(2) no
C18 C23 C22 . . . 121.1(2) no
C1 C2 H2 . . . 120.00 no
C3 C2 H2 . . . 120.00 no
C2 C3 H3 . . . 120.00 no
C4 C3 H3 . . . 120.00 no
C3 C4 H4 . . . 120.00 no
C5 C4 H4 . . . 120.00 no
C4 C5 H5 . . . 120.00 no
C6 C5 H5 . . . 120.00 no
N1 C8 H8 . . . 107.00 no
C9 C8 H8 . . . 107.00 no
C12 C8 H8 . . . 107.00 no
C1 C9 H9 . . . 109.00 no
C8 C9 H9 . . . 109.00 no
C10 C9 H9 . . . 109.00 no
O3 C11 H11A . . . 109.00 no
O3 C11 H11B . . . 110.00 no
O3 C11 H11C . . . 109.00 no
H11A C11 H11B . . . 109.00 no
H11A C11 H11C . . . 109.00 no
H11B C11 H11C . . . 109.00 no
C12 C13A H13A . . . 122.00 no
C14 C13A H13A . . . 122.00 no
C12 C13B H13B . . . 122.00 no
C15 C13B H13B . . . 122.00 no
C13A C14 H14 . . . 126.00 no
C15 C14 H14 . . . 126.00 no
S1B C14 H14 . . . 113.00 no
S1A C15 H15 . . . 122.00 no
C13B C15 H15 . . . 136.00 no
C14 C15 H15 . . . 122.00 no
N1 C16 H16B . . . 109.00 no
N1 C16 H16A . . . 109.00 no
H16A C16 H16B . . . 108.00 no
C17 C16 H16A . . . 109.00 no
C17 C16 H16B . . . 109.00 no
C18 C17 H17A . . . 110.00 no
C18 C17 H17B . . . 110.00 no
H17A C17 H17B . . . 108.00 no
C16 C17 H17A . . . 109.00 no
C16 C17 H17B . . . 109.00 no
C18 C19 H19 . . . 120.00 no
C20 C19 H19 . . . 120.00 no
C19 C20 H20 . . . 120.00 no
C21 C20 H20 . . . 120.00 no
C22 C21 H21 . . . 120.00 no
C20 C21 H21 . . . 120.00 no
C21 C22 H22 . . . 120.00 no
C23 C22 H22 . . . 120.00 no
C22 C23 H23 . . . 119.00 no
C18 C23 H23 . . . 119.00 no

loop_
_geom_bond_atom_site_label_1
_geom_bond_atom_site_label_2
_geom_bond_site_symmetry_1
_geom_bond_site_symmetry_2
_geom_bond_distance
_geom_bond_publ_flag
S1A C12 . . 1.693(2) no
S1A C15 . . 1.649(3) no
S1B C14 . . 1.580(6) no
S1B C12 . . 1.664(6) no
O1 C7 . . 1.2339(19) no
O2 C10 . . 1.171(3) no
O3 C11 . . 1.455(3) no
O3 C10 . . 1.309(3) no
N1 C7 . . 1.347(2) no
N1 C8 . . 1.465(2) no
N1 C16 . . 1.466(2) no
C1 C2 . . 1.390(3) no
C1 C9 . . 1.508(3) no
C1 C6 . . 1.395(2) no
C2 C3 . . 1.385(3) no
C3 C4 . . 1.387(3) no
C4 C5 . . 1.373(3) no
C5 C6 . . 1.391(3) no
C6 C7 . . 1.492(2) no
C8 C12 . . 1.514(3) no
C8 C9 . . 1.529(3) no
C9 C10 . . 1.543(3) no
C12 C13B . . 1.379(15) no
C12 C13A . . 1.363(8) no
C13A C14 . . 1.415(10) no
C13B C15 . . 1.478(15) no
C14 C15 . . 1.328(3) no
C16 C17 . . 1.510(3) no
C17 C18 . . 1.505(4) no
C18 C23 . . 1.384(3) no
C18 C19 . . 1.381(4) no
C19 C20 . . 1.389(4) no
C20 C21 . . 1.347(4) no
C21 C22 . . 1.359(4) no
C22 C23 . . 1.383(4) no
C2 H2 . . 0.9300 no
C3 H3 . . 0.9300 no
C4 H4 . . 0.9300 no
C5 H5 . . 0.9300 no
C8 H8 . . 0.9800 no
C9 H9 . . 0.9800 no
C11 H11A . . 0.9600 no
C11 H11B . . 0.9600 no
C11 H11C . . 0.9600 no
C13A H13A . . 0.9300 no
C13B H13B . . 0.9300 no
C14 H14 . . 0.9300 no
C15 H15 . . 0.9300 no
C16 H16A . . 0.9700 no
C16 H16B . . 0.9700 no
C17 H17B . . 0.9700 no
C17 H17A . . 0.9700 no
C19 H19 . . 0.9300 no
C20 H20 . . 0.9300 no
C21 H21 . . 0.9300 no
C22 H22 . . 0.9300 no
C23 H23 . . 0.9300 no

loop_
_geom_contact_atom_site_label_1
_geom_contact_atom_site_label_2
_geom_contact_distance
_geom_contact_site_symmetry_1
_geom_contact_site_symmetry_2
_geom_contact_publ_flag
S1A N1 2.980(2) . . no
S1A C6 3.542(2) . . no
S1A C7 3.325(2) . . no
S1A C16 3.584(3) . . no
S1A S1A 3.636(2) . 3_756 no
S1B H16A 3.0400 . 1_556 no
S1B H3 3.1200 . 1_655 no
S1B H9 3.0400 . . no
O1 C15 3.420(3) . 3_756 no
O1 C2 3.401(3) . 1_554 no
O2 N1 3.023(2) . . no
O2 C17 3.269(3) . . no
O3 C2 3.214(3) . . no
O1 H20 2.6600 . 1_455 no
O1 H16A 2.3200 . . no
O1 H15 2.5500 . 3_756 no
O1 H5 2.5500 . . no
O1 H2 2.5700 . 1_554 no
O2 H11C 2.5400 . . no
O2 H11A 2.8300 . 4_554 no
O2 H17A 2.8600 . . no
O2 H11A 2.6200 . . no
O2 H8 2.5400 . . no
O2 H22 2.8800 . 1_556 no
O3 H21 2.7800 . 1_456 no
N1 O2 3.023(2) . . no
N1 S1A 2.980(2) . . no
N1 H13B 2.8000 . . no
C2 O1 3.401(3) . 1_556 no
C2 O3 3.214(3) . . no
C4 C4 3.540(3) . 3_656 no
C5 C19 3.553(3) . 1_455 no
C6 C12 3.450(2) . . no
C6 S1A 3.542(2) . . no
C7 S1A 3.325(2) . . no
C7 C13B 3.472(16) . . no
C7 C10 3.433(3) . . no
C10 C7 3.433(3) . . no
C10 C23 3.550(3) . 1_556 no
C11 C21 3.487(4) . 4_455 no
C11 C20 3.446(4) . 4_455 no
C12 C6 3.450(2) . . no
C13B C7 3.472(16) . . no
C15 O1 3.420(3) . 3_756 no
C16 S1A 3.584(3) . . no
C17 O2 3.269(3) . . no
C19 C5 3.553(3) . 1_655 no
C20 C11 3.446(4) . 4_654 no
C21 C11 3.487(4) . 4_654 no
C23 C10 3.550(3) . 1_554 no
C2 H15 3.0900 . 3_757 no
C3 H16B 3.1000 . 1_455 no
C3 H14 3.0900 . 3_757 no
C4 H16B 3.0800 . 1_455 no
C4 H19 3.0900 . 1_455 no
C5 H19 3.0200 . 1_455 no
C6 H20 3.0800 . 1_455 no
C7 H20 2.9500 . 1_455 no
C7 H13B 2.9900 . . no
C8 H17B 3.0900 . . no
C10 H23 3.0400 . 1_556 no
C11 H21 2.9600 . 1_456 no
C11 H11C 2.9500 . 4_555 no
C12 H3 3.0900 . 1_655 no
C12 H16B 2.9200 . . no
C13A H9 3.0600 . . no
C13A H3 2.9500 . 1_655 no
C13B H3 3.0200 . 1_655 no
C14 H3 2.9700 . 1_655 no
C15 H3 3.0400 . 1_655 no
C16 H19 3.0000 . . no
C17 H8 2.9100 . . no
C19 H16B 2.8800 . . no
C20 H11B 3.0400 . 4_654 no
C21 H11B 3.0700 . 1_654 no
C21 H11C 3.0300 . 4_654 no
C22 H8 2.8000 . 1_554 no
C23 H22 3.0800 . 4_555 no
H2 O1 2.5700 . 1_556 no
H2 H9 2.4800 . . no
H3 C12 3.0900 . 1_455 no
H3 C15 3.0400 . 1_455 no
H3 S1B 3.1200 . 1_455 no
H3 C13B 3.0200 . 1_455 no
H3 C14 2.9700 . 1_455 no
H3 C13A 2.9500 . 1_455 no
H5 O1 2.5500 . . no
H8 O2 2.5400 . . no
H8 H16B 2.5200 . . no
H8 H17B 2.4700 . . no
H8 C17 2.9100 . . no
H8 C22 2.8000 . 1_556 no
H9 C13A 3.0600 . . no
H9 S1B 3.0400 . . no
H9 H2 2.4800 . . no
H11A O2 2.6200 . . no
H11A O2 2.8300 . 4_555 no
H11B H21 2.3200 . 1_456 no
H11B C20 3.0400 . 4_455 no
H11B C21 3.0700 . 1_456 no
H11B H11C 2.4300 . 4_555 no
H11C C11 2.9500 . 4_554 no
H11C O2 2.5400 . . no
H11C H11B 2.4300 . 4_554 no
H11C C21 3.0300 . 4_455 no
H13B N1 2.8000 . . no
H13B C7 2.9900 . . no
H14 C3 3.0900 . 3_757 no
H15 O1 2.5500 . 3_756 no
H15 C2 3.0900 . 3_757 no
H16A S1B 3.0400 . 1_554 no
H16A O1 2.3200 . . no
H16B C3 3.1000 . 1_655 no
H16B C4 3.0800 . 1_655 no
H16B C12 2.9200 . . no
H16B C19 2.8800 . . no
H16B H8 2.5200 . . no
H16B H19 2.5300 . . no
H17A H23 2.3300 . . no
H17A O2 2.8600 . . no
H17B C8 3.0900 . . no
H17B H8 2.4700 . . no
H19 H16B 2.5300 . . no
H19 C4 3.0900 . 1_655 no
H19 C5 3.0200 . 1_655 no
H19 C16 3.0000 . . no
H20 C6 3.0800 . 1_655 no
H20 C7 2.9500 . 1_655 no
H20 O1 2.6600 . 1_655 no
H21 O3 2.7800 . 1_654 no
H21 C11 2.9600 . 1_654 no
H21 H11B 2.3200 . 1_654 no
H22 C23 3.0800 . 4_554 no
H22 O2 2.8800 . 1_554 no
H23 C10 3.0400 . 1_554 no
H23 H17A 2.3300 . . no

loop_
_geom_hbond_atom_site_label_D
_geom_hbond_atom_site_label_H
_geom_hbond_atom_site_label_A
_geom_hbond_site_symmetry_A
_geom_hbond_distance_DH
_geom_hbond_distance_HA
_geom_hbond_distance_DA
_geom_hbond_angle_DHA
_geom_hbond_publ_flag
C2 H2 O1 1_556 0.93 2.57 3.401(3) 149 yes
C15 H15 O1 3_756 0.93 2.55 3.420(3) 155 yes
C16 H16A O1 . 0.97 2.32 2.731(2) 105 no
C3 H3 Cg1 1_455 0.93 2.78 3.688(3) 165 yes
C3 H3 Cg2 1_455 0.93 2.77 3.688(4) 167 yes
C19 H19 Cg3 1_655 0.93 2.89 3.692(3) 145 yes

loop_
_geom_torsion_atom_site_label_1
_geom_torsion_atom_site_label_2
_geom_torsion_atom_site_label_3
_geom_torsion_atom_site_label_4
_geom_torsion_site_symmetry_1
_geom_torsion_site_symmetry_2
_geom_torsion_site_symmetry_3
_geom_torsion_site_symmetry_4
_geom_torsion
_geom_torsion_publ_flag
C15 S1A C12 C8 . . . . 178.77(17) no
C12 S1A C15 C14 . . . . 0.3(2) no
C15 S1A C12 C13A . . . . 0.0(5) no
C11 O3 C10 C9 . . . . -176.0(2) no
C11 O3 C10 O2 . . . . 5.8(4) no
C16 N1 C7 C6 . . . . 175.20(16) no
C8 N1 C7 C6 . . . . 3.6(3) no
C8 N1 C16 C17 . . . . -81.0(2) no
C16 N1 C7 O1 . . . . -4.7(3) no
C7 N1 C16 C17 . . . . 107.0(2) no
C7 N1 C8 C9 . . . . -38.0(2) no
C8 N1 C7 O1 . . . . -176.20(17) no
C16 N1 C8 C12 . . . . -83.1(2) no
C16 N1 C8 C9 . . . . 150.35(16) no
C7 N1 C8 C12 . . . . 88.6(2) no
C6 C1 C2 C3 . . . . 0.4(3) no
C9 C1 C6 C7 . . . . 1.1(3) no
C2 C1 C9 C8 . . . . 146.92(17) no
C2 C1 C9 C10 . . . . -91.0(2) no
C9 C1 C6 C5 . . . . -178.09(17) no
C9 C1 C2 C3 . . . . 178.27(18) no
C2 C1 C6 C5 . . . . -0.1(3) no
C2 C1 C6 C7 . . . . 179.10(17) no
C6 C1 C9 C10 . . . . 86.9(2) no
C6 C1 C9 C8 . . . . -35.1(2) no
C1 C2 C3 C4 . . . . -0.4(3) no
C2 C3 C4 C5 . . . . 0.1(3) no
C3 C4 C5 C6 . . . . 0.2(3) no
C4 C5 C6 C1 . . . . -0.2(3) no
C4 C5 C6 C7 . . . . -179.38(18) no
C1 C6 C7 O1 . . . . -163.54(18) no
C5 C6 C7 O1 . . . . 15.7(3) no
C5 C6 C7 N1 . . . . -164.20(18) no
C1 C6 C7 N1 . . . . 16.6(3) no
N1 C8 C9 C10 . . . . -70.98(18) no
C12 C8 C9 C1 . . . . -73.97(17) no
C12 C8 C9 C10 . . . . 163.51(14) no
N1 C8 C12 S1A . . . . -19.2(2) no
N1 C8 C9 C1 . . . . 51.54(19) no
C9 C8 C12 C13A . . . . -75.9(6) no
N1 C8 C12 C13A . . . . 159.2(6) no
C9 C8 C12 S1A . . . . 105.70(17) no
C8 C9 C10 O2 . . . . 1.7(3) no
C1 C9 C10 O2 . . . . -120.6(2) no
C8 C9 C10 O3 . . . . -176.42(17) no
C1 C9 C10 O3 . . . . 61.3(2) no
S1A C12 C13A C14 . . . . -0.4(8) no
C8 C12 C13A C14 . . . . -179.0(4) no
C12 C13A C14 C15 . . . . 0.6(9) no
C13A C14 C15 S1A . . . . -0.6(5) no
N1 C16 C17 C18 . . . . -168.81(19) no
C16 C17 C18 C19 . . . . -61.7(3) no
C16 C17 C18 C23 . . . . 113.8(2) no
C17 C18 C19 C20 . . . . 172.5(2) no
C23 C18 C19 C20 . . . . -3.2(3) no
C17 C18 C23 C22 . . . . -174.2(2) no
C19 C18 C23 C22 . . . . 1.5(3) no
C18 C19 C20 C21 . . . . 2.2(4) no
C19 C20 C21 C22 . . . . 0.5(4) no
C20 C21 C22 C23 . . . . -2.2(4) no
C21 C22 C23 C18 . . . . 1.1(3) no
